data_4024207
loop_
_publ_author_name
'Daniele Casarini'
'Lodovico Lunazzi'
'Michele Mancinelli'
'Andrea Mazzanti'
'Carlo Rosini'

_publ_contact_author
;
Dr. Andrea Mazzanti
University of Bologna
Department of Organic Chemistry A.Mangini
Viale Risorgimento 4
40136 Bologna
Italy
;
_publ_contact_author_email mazzand@ms.fci.unibo.it
_publ_contact_author_fax '[039]051 209 3654'
_publ_contact_author_phone '[039]051 209 3633'
_publ_section_title
;
 Structure, Conformation, Stereodynamics, Dimer Formation, and
 Absolute Configuration of Axially Chiral Atropisomers of
 Hindered Biphenyl Carbinols
;
_journal_name_full 'Journal of Organic Chemistry'
_journal_page_first 7667
_journal_page_last 7676
_journal_paper_doi 10.1021/jo701481m
_journal_volume 72
_journal_year 2007
_chemical_formula_moiety 'C14 H14 O2'
_chemical_formula_sum 'C14 H14 O2'
_chemical_formula_weight 214.25
_chemical_name_systematic
; 
 biphenyl-2,2'-diyldimethanol  
;
_space_group_IT_number 14
_symmetry_cell_setting monoclinic
_symmetry_space_group_name_Hall '-P 2yn'
_symmetry_space_group_name_H-M 'P 1 21/n 1'
_atom_sites_solution_hydrogens geom
_atom_sites_solution_primary direct
_atom_sites_solution_secondary difmap
_audit_creation_date 27/03/2007
_audit_creation_method SHELXL-97
_audit_update_record 30/06/2007
_cell_angle_alpha 90.00
_cell_angle_beta 109.2630(10)
_cell_angle_gamma 90.00
_cell_formula_units_Z 4
_cell_length_a 12.7902(10)
_cell_length_b 5.0003(4)
_cell_length_c 18.5981(14)
_cell_measurement_reflns_used 379
_cell_measurement_temperature 571(2)
_cell_volume 1122.85(15)
_computing_cell_refinement 'Bruker APEX 2 V1.0-27'
_computing_data_collection 'Bruker APEX 2 V1.0-27'
_computing_data_reduction 'Bruker APEX 2 V1.0-27'
_computing_molecular_graphics 'mercury 1.4.1'
_computing_publication_material 'mercury 1.4.1'
_computing_structure_refinement 'SHELXL-97 (Sheldrick, 1997)'
_computing_structure_solution 'SHELXS-97 (Sheldrick, 1990)'
_diffrn_ambient_temperature 571(2)
_diffrn_measured_fraction_theta_full 0.940
_diffrn_measured_fraction_theta_max 0.940
_diffrn_measurement_device_type 'Bruker APEX 2'
_diffrn_measurement_method 'phi and omega scans'
_diffrn_radiation_monochromator graphite
_diffrn_radiation_source 'fine-focus sealed tube'
_diffrn_radiation_type MoK\a
_diffrn_radiation_wavelength 0.71073
_diffrn_reflns_av_R_equivalents 0.0181
_diffrn_reflns_av_sigmaI/netI 0.0157
_diffrn_reflns_limit_h_max 16
_diffrn_reflns_limit_h_min -16
_diffrn_reflns_limit_k_max 6
_diffrn_reflns_limit_k_min -6
_diffrn_reflns_limit_l_max 24
_diffrn_reflns_limit_l_min -24
_diffrn_reflns_number 12247
_diffrn_reflns_theta_full 28.73
_diffrn_reflns_theta_max 28.73
_diffrn_reflns_theta_min 1.70
_exptl_absorpt_coefficient_mu 0.084
_exptl_absorpt_correction_T_max 0.9835
_exptl_absorpt_correction_T_min 0.9594
_exptl_absorpt_correction_type empirical
_exptl_crystal_colour colourless
_exptl_crystal_density_diffrn 1.267
_exptl_crystal_density_method 'not measured'
_exptl_crystal_description needle
_exptl_crystal_F_000 456
_exptl_crystal_size_max 0.50
_exptl_crystal_size_mid 0.20
_exptl_crystal_size_min 0.20
_refine_diff_density_max 0.251
_refine_diff_density_min -0.202
_refine_diff_density_rms 0.038
_refine_ls_extinction_coef 0.026(4)
_refine_ls_extinction_expression Fc^*^=kFc[1+0.001xFc^2^\l^3^/sin(2\q)]^-1/4^
_refine_ls_extinction_method SHELXL
_refine_ls_goodness_of_fit_ref 1.105
_refine_ls_hydrogen_treatment mixed
_refine_ls_matrix_type full
_refine_ls_number_parameters 154
_refine_ls_number_reflns 2737
_refine_ls_number_restraints 0
_refine_ls_restrained_S_all 1.105
_refine_ls_R_factor_all 0.0509
_refine_ls_R_factor_gt 0.0421
_refine_ls_shift/su_max 0.001
_refine_ls_shift/su_mean 0.000
_refine_ls_structure_factor_coef Fsqd
_refine_ls_weighting_details 'calc w=1/[\s^2^(Fo^2^)+(0.0701P)^2^+0.1224P] where P=(Fo^2^+2Fc^2^)/3'
_refine_ls_weighting_scheme calc
_refine_ls_wR_factor_gt 0.1240
_refine_ls_wR_factor_ref 0.1291
_reflns_number_gt 2194
_reflns_number_total 2737
_reflns_threshold_expression >2sigma(I)
_cod_data_source_file jo701481m_data_0824.cif
_cod_data_source_block p21n
_cod_original_sg_symbol_H-M 'P 21/n'
_cod_database_code 4024207

loop_
_symmetry_equiv_pos_as_xyz
'x, y, z'
'-x+1/2, y+1/2, -z+1/2'
'-x, -y, -z'
'x-1/2, -y-1/2, z-1/2'

loop_
_atom_site_label
_atom_site_type_symbol
_atom_site_fract_x
_atom_site_fract_y
_atom_site_fract_z
_atom_site_U_iso_or_equiv
_atom_site_adp_type
_atom_site_occupancy
_atom_site_symmetry_multiplicity
_atom_site_calc_flag
_atom_site_refinement_flags
_atom_site_disorder_assembly
_atom_site_disorder_group
O1 O 1.01353(7) 0.03159(19) 1.12288(6) 0.0563(3) Uani 1 1 d . . .
H101 H 1.0477(13) -0.119(4) 1.1253(9) 0.066(4) Uiso 1 1 d . . .
O2 O 0.89393(8) 0.46839(19) 0.87651(6) 0.0539(3) Uani 1 1 d . . .
H102 H 0.9240(14) 0.628(4) 0.8760(9) 0.074(5) Uiso 1 1 d . . .
C1 C 0.73064(8) 0.2864(2) 1.03950(6) 0.0378(3) Uani 1 1 d . . .
C2 C 0.82887(9) 0.2013(2) 1.09465(6) 0.0381(3) Uani 1 1 d . . .
C3 C 0.85590(10) 0.3016(2) 1.16851(7) 0.0476(3) Uani 1 1 d . . .
H3 H 0.9210 0.2458 1.2054 0.057 Uiso 1 1 calc R . .
C4 C 0.78826(12) 0.4815(3) 1.18800(7) 0.0561(3) Uani 1 1 d . . .
H4 H 0.8086 0.5488 1.2373 0.067 Uiso 1 1 calc R . .
C5 C 0.69067(12) 0.5615(3) 1.13450(8) 0.0582(4) Uani 1 1 d . . .
H5 H 0.6441 0.6807 1.1476 0.070 Uiso 1 1 calc R . .
C6 C 0.66238(10) 0.4632(3) 1.06119(7) 0.0490(3) Uani 1 1 d . . .
H6 H 0.5959 0.5165 1.0253 0.059 Uiso 1 1 calc R . .
C7 C 0.90209(9) -0.0042(2) 1.07619(7) 0.0437(3) Uani 1 1 d . . .
H7A H 0.8775 -0.1820 1.0840 0.052 Uiso 1 1 calc R . .
H7B H 0.8966 0.0119 1.0231 0.052 Uiso 1 1 calc R . .
C8 C 0.69338(8) 0.1848(2) 0.95919(6) 0.0383(3) Uani 1 1 d . . .
C9 C 0.74100(8) 0.2710(2) 0.90513(6) 0.0390(3) Uani 1 1 d . . .
C10 C 0.70125(10) 0.1657(3) 0.83179(6) 0.0488(3) Uani 1 1 d . . .
H10 H 0.7324 0.2214 0.7956 0.059 Uiso 1 1 calc R . .
C11 C 0.61661(11) -0.0197(3) 0.81169(7) 0.0581(4) Uani 1 1 d . . .
H11 H 0.5927 -0.0916 0.7628 0.070 Uiso 1 1 calc R . .
C12 C 0.56759(11) -0.0981(3) 0.86383(8) 0.0597(4) Uani 1 1 d . . .
H12 H 0.5092 -0.2195 0.8501 0.072 Uiso 1 1 calc R . .
C13 C 0.60584(10) 0.0052(3) 0.93699(7) 0.0492(3) Uani 1 1 d . . .
H13 H 0.5721 -0.0471 0.9720 0.059 Uiso 1 1 calc R . .
C14 C 0.82925(10) 0.4830(2) 0.92522(7) 0.0445(3) Uani 1 1 d . . .
H14A H 0.7949 0.6580 0.9207 0.053 Uiso 1 1 calc R . .
H14B H 0.8766 0.4598 0.9776 0.053 Uiso 1 1 calc R . .

loop_
_atom_site_aniso_label
_atom_site_aniso_U_11
_atom_site_aniso_U_22
_atom_site_aniso_U_33
_atom_site_aniso_U_23
_atom_site_aniso_U_13
_atom_site_aniso_U_12
O1 0.0401(5) 0.0453(5) 0.0776(6) -0.0055(4) 0.0115(4) 0.0021(4)
O2 0.0609(6) 0.0442(5) 0.0709(6) -0.0046(4) 0.0412(5) -0.0055(4)
C1 0.0380(5) 0.0391(5) 0.0400(5) 0.0033(4) 0.0180(4) -0.0012(4)
C2 0.0414(5) 0.0365(5) 0.0392(5) 0.0023(4) 0.0171(4) -0.0010(4)
C3 0.0527(6) 0.0507(7) 0.0396(6) 0.0009(5) 0.0154(5) 0.0003(5)
C4 0.0714(9) 0.0590(8) 0.0455(6) -0.0071(5) 0.0294(6) -0.0008(6)
C5 0.0640(8) 0.0583(8) 0.0649(8) -0.0060(6) 0.0380(7) 0.0079(6)
C6 0.0426(6) 0.0523(7) 0.0564(7) 0.0026(5) 0.0223(5) 0.0068(5)
C7 0.0408(6) 0.0413(6) 0.0462(6) -0.0027(4) 0.0106(5) 0.0033(4)
C8 0.0342(5) 0.0400(6) 0.0403(5) 0.0040(4) 0.0118(4) 0.0026(4)
C9 0.0382(5) 0.0406(6) 0.0384(5) 0.0030(4) 0.0129(4) 0.0023(4)
C10 0.0500(6) 0.0576(7) 0.0381(6) 0.0023(5) 0.0133(5) 0.0003(5)
C11 0.0529(7) 0.0695(9) 0.0432(6) -0.0076(6) 0.0041(5) -0.0055(6)
C12 0.0450(6) 0.0661(9) 0.0605(8) -0.0062(6) 0.0072(6) -0.0155(6)
C13 0.0395(6) 0.0554(7) 0.0531(7) 0.0035(5) 0.0161(5) -0.0059(5)
C14 0.0498(6) 0.0431(6) 0.0461(6) -0.0015(5) 0.0236(5) -0.0040(5)

loop_
_atom_type_symbol
_atom_type_description
_atom_type_scat_dispersion_real
_atom_type_scat_dispersion_imag
_atom_type_scat_source
C C 0.0033 0.0016 'International Tables Vol C Tables 4.2.6.8 and 6.1.1.4'
H H 0.0000 0.0000 'International Tables Vol C Tables 4.2.6.8 and 6.1.1.4'
O O 0.0106 0.0060 'International Tables Vol C Tables 4.2.6.8 and 6.1.1.4'

loop_
_geom_angle_atom_site_label_1
_geom_angle_atom_site_label_2
_geom_angle_atom_site_label_3
_geom_angle
_geom_angle_site_symmetry_1
_geom_angle_site_symmetry_3
_geom_angle_publ_flag
C7 O1 H101 108.1(11) . . ?
C14 O2 H102 107.9(11) . . ?
C6 C1 C2 118.51(10) . . ?
C6 C1 C8 118.70(10) . . ?
C2 C1 C8 122.71(10) . . ?
C3 C2 C1 118.90(10) . . ?
C3 C2 C7 119.99(10) . . ?
C1 C2 C7 121.06(10) . . ?
C4 C3 C2 121.41(12) . . ?
C4 C3 H3 119.3 . . ?
C2 C3 H3 119.3 . . ?
C5 C4 C3 119.93(12) . . ?
C5 C4 H4 120.0 . . ?
C3 C4 H4 120.0 . . ?
C4 C5 C6 119.41(12) . . ?
C4 C5 H5 120.3 . . ?
C6 C5 H5 120.3 . . ?
C5 C6 C1 121.81(12) . . ?
C5 C6 H6 119.1 . . ?
C1 C6 H6 119.1 . . ?
O1 C7 C2 110.53(9) . . ?
O1 C7 H7A 109.5 . . ?
C2 C7 H7A 109.5 . . ?
O1 C7 H7B 109.5 . . ?
C2 C7 H7B 109.5 . . ?
H7A C7 H7B 108.1 . . ?
C13 C8 C9 118.91(11) . . ?
C13 C8 C1 118.43(10) . . ?
C9 C8 C1 122.63(10) . . ?
C10 C9 C8 118.76(11) . . ?
C10 C9 C14 120.78(10) . . ?
C8 C9 C14 120.39(10) . . ?
C11 C10 C9 121.31(11) . . ?
C11 C10 H10 119.3 . . ?
C9 C10 H10 119.3 . . ?
C12 C11 C10 120.03(12) . . ?
C12 C11 H11 120.0 . . ?
C10 C11 H11 120.0 . . ?
C11 C12 C13 119.43(12) . . ?
C11 C12 H12 120.3 . . ?
C13 C12 H12 120.3 . . ?
C12 C13 C8 121.50(12) . . ?
C12 C13 H13 119.2 . . ?
C8 C13 H13 119.2 . . ?
O2 C14 C9 110.72(9) . . ?
O2 C14 H14A 109.5 . . ?
C9 C14 H14A 109.5 . . ?
O2 C14 H14B 109.5 . . ?
C9 C14 H14B 109.5 . . ?
H14A C14 H14B 108.1 . . ?

loop_
_geom_bond_atom_site_label_1
_geom_bond_atom_site_label_2
_geom_bond_distance
_geom_bond_site_symmetry_2
_geom_bond_publ_flag
O1 C7 1.4146(14) . ?
O1 H101 0.865(19) . ?
O2 C14 1.4159(13) . ?
O2 H102 0.89(2) . ?
C1 C6 1.3923(15) . ?
C1 C2 1.4004(16) . ?
C1 C8 1.4988(15) . ?
C2 C3 1.3944(16) . ?
C2 C7 1.5044(15) . ?
C3 C4 1.3769(18) . ?
C3 H3 0.9300 . ?
C4 C5 1.374(2) . ?
C4 H4 0.9300 . ?
C5 C6 1.3804(19) . ?
C5 H5 0.9300 . ?
C6 H6 0.9300 . ?
C7 H7A 0.9700 . ?
C7 H7B 0.9700 . ?
C8 C13 1.3879(16) . ?
C8 C9 1.4042(15) . ?
C9 C10 1.3923(16) . ?
C9 C14 1.5033(16) . ?
C10 C11 1.3797(18) . ?
C10 H10 0.9300 . ?
C11 C12 1.374(2) . ?
C11 H11 0.9300 . ?
C12 C13 1.3850(19) . ?
C12 H12 0.9300 . ?
C13 H13 0.9300 . ?
C14 H14A 0.9700 . ?
C14 H14B 0.9700 . ?

loop_
_geom_torsion_atom_site_label_1
_geom_torsion_atom_site_label_2
_geom_torsion_atom_site_label_3
_geom_torsion_atom_site_label_4
_geom_torsion
_geom_torsion_site_symmetry_1
_geom_torsion_site_symmetry_2
_geom_torsion_site_symmetry_3
_geom_torsion_site_symmetry_4
_geom_torsion_publ_flag
C6 C1 C2 C3 -1.57(16) . . . . ?
C8 C1 C2 C3 -178.51(10) . . . . ?
C6 C1 C2 C7 175.65(10) . . . . ?
C8 C1 C2 C7 -1.28(16) . . . . ?
C1 C2 C3 C4 -0.02(18) . . . . ?
C7 C2 C3 C4 -177.28(11) . . . . ?
C2 C3 C4 C5 1.3(2) . . . . ?
C3 C4 C5 C6 -1.0(2) . . . . ?
C4 C5 C6 C1 -0.6(2) . . . . ?
C2 C1 C6 C5 1.92(18) . . . . ?
C8 C1 C6 C5 178.98(11) . . . . ?
C3 C2 C7 O1 -30.68(15) . . . . ?
C1 C2 C7 O1 152.12(10) . . . . ?
C6 C1 C8 C13 -70.86(15) . . . . ?
C2 C1 C8 C13 106.07(13) . . . . ?
C6 C1 C8 C9 106.95(12) . . . . ?
C2 C1 C8 C9 -76.12(15) . . . . ?
C13 C8 C9 C10 -2.25(17) . . . . ?
C1 C8 C9 C10 179.94(10) . . . . ?
C13 C8 C9 C14 174.71(10) . . . . ?
C1 C8 C9 C14 -3.09(16) . . . . ?
C8 C9 C10 C11 0.08(18) . . . . ?
C14 C9 C10 C11 -176.87(11) . . . . ?
C9 C10 C11 C12 1.9(2) . . . . ?
C10 C11 C12 C13 -1.7(2) . . . . ?
C11 C12 C13 C8 -0.6(2) . . . . ?
C9 C8 C13 C12 2.53(18) . . . . ?
C1 C8 C13 C12 -179.57(12) . . . . ?
C10 C9 C14 O2 -25.42(15) . . . . ?
C8 C9 C14 O2 157.68(10) . . . . ?

loop_
_cod_related_entry_id
_cod_related_entry_database
_cod_related_entry_code
1 ChemSpider 212665
